data_4518369
loop_
_publ_author_name
'Wu, Hongwei'
'Baryshnikov, Glib V.'
'Kuklin, Artem'
'Minaev, Boris F.'
'Wu, Bin'
'Gu, Long'
'Zhu, Liangliang'
'\%Agren, Hans'
'Zhao, Yanli'

_publ_section_title
;
 Multidimensional Structure Conformation of Persulfurated Benzene for
 Highly Efficient Phosphorescence.
;
_journal_name_full 'ACS applied materials &amp; interfaces'
_journal_paper_doi 10.1021/acsami.0c16338
_journal_year 2020
_chemical_formula_sum 'C54 H54 S6'
_chemical_formula_weight 895.33
_space_group_crystal_system trigonal
_space_group_IT_number 148
_space_group_name_Hall '-R 3'
_space_group_name_H-M_alt 'R -3 :H'
_atom_sites_solution_hydrogens geom
_atom_sites_solution_primary dual
_cell_angle_alpha 90
_cell_angle_beta 90
_cell_angle_gamma 120
_cell_formula_units_Z 3
_cell_length_a 20.5511(6)
_cell_length_b 20.5511(6)
_cell_length_c 9.9216(4)
_cell_measurement_reflns_used 3170
_cell_measurement_temperature 100.(2)
_cell_measurement_theta_max 35.2054
_cell_measurement_theta_min 3.0750
_cell_volume 3629.0(2)
_computing_cell_refinement 'SAINT V8.38A (Bruker AXS Inc., 2017)'
_computing_data_collection 'APEX3 (Bruker AXS Inc., 2018)'
_computing_data_reduction 'SAINT V8.38A (Bruker AXS Inc., 2017)'
_computing_molecular_graphics 'XP (Bruker AXS Inc., 2018)'
_computing_publication_material 'APEX3 (Bruker AXS Inc., 2018)'
_computing_structure_refinement 'SHELXL-2017/1 (Sheldrick, 2017)'
_computing_structure_solution 'XT, VERSION 2014/5'
_diffrn_ambient_temperature 100.(2)
_diffrn_detector_area_resol_mean 7.4074
_diffrn_measured_fraction_theta_full 0.994
_diffrn_measured_fraction_theta_max 0.994
_diffrn_measurement_device_type 'Photon II CPADs detector'
_diffrn_measurement_method 'phi and omega scans'
_diffrn_radiation_monochromator 'Multilayer Mirror'
_diffrn_radiation_type MoK\a
_diffrn_radiation_wavelength 0.71073
_diffrn_reflns_av_R_equivalents 0.0453
_diffrn_reflns_av_unetI/netI 0.0609
_diffrn_reflns_limit_h_max 32
_diffrn_reflns_limit_h_min -33
_diffrn_reflns_limit_k_max 34
_diffrn_reflns_limit_k_min -35
_diffrn_reflns_limit_l_max 17
_diffrn_reflns_limit_l_min -9
_diffrn_reflns_number 12785
_diffrn_reflns_theta_full 37.82
_diffrn_reflns_theta_max 37.82
_diffrn_reflns_theta_min 3.08
_diffrn_source 'Incoatec microfocus source'
_diffrn_source_type 'Bruker D8 Quest'
_exptl_absorpt_coefficient_mu 0.318
_exptl_absorpt_correction_T_max 0.95
_exptl_absorpt_correction_T_min 0.80
_exptl_absorpt_correction_type multi-scan
_exptl_absorpt_process_details
;
SADABS-2016/2 - Bruker AXS area detector scaling and absorption correction
;
_exptl_crystal_colour yellow
_exptl_crystal_density_diffrn 1.229
_exptl_crystal_density_method 'not measured'
_exptl_crystal_description block
_exptl_crystal_F_000 1422
_exptl_crystal_size_max 0.220
_exptl_crystal_size_mid 0.200
_exptl_crystal_size_min 0.160
_refine_diff_density_max 0.495
_refine_diff_density_min -0.365
_refine_ls_extinction_method none
_refine_ls_goodness_of_fit_ref 1.023
_refine_ls_hydrogen_treatment constr
_refine_ls_matrix_type full
_refine_ls_number_parameters 92
_refine_ls_number_reflns 4318
_refine_ls_number_restraints 0
_refine_ls_restrained_S_all 1.023
_refine_ls_R_factor_all 0.0846
_refine_ls_R_factor_gt 0.0495
_refine_ls_shift/su_max 0.000
_refine_ls_shift/su_mean 0.000
_refine_ls_structure_factor_coef Fsqd
_refine_ls_weighting_details 'w=1/[\s^2^(Fo^2^)+(0.0416P)^2^+3.2569P] where P=(Fo^2^+2Fc^2^)/3'
_refine_ls_weighting_scheme calc
_refine_ls_wR_factor_gt 0.1010
_refine_ls_wR_factor_ref 0.1196
_reflns_number_gt 3012
_reflns_number_total 4318
_reflns_threshold_expression 'I > 2\s(I)'
_cod_data_source_file am0c16338_si_010.cif
_cod_data_source_block zhao292m
_cod_depositor_comments
;
The following automatic conversions were performed:

data item '_exptl_absorpt_correction_type' value 'Multi-Scan' was
changed to 'multi-scan' in accordance with the
/home/data/users/saulius/crontab/automatic-downloads/rss-feeds/ACS/lib/dictionaries/cif_core.dic
dictionary named 'cif_core.dic' version 2.4.2 last updated on
2011-04-26.

Automatic conversion script
Id: cif_fix_values 7556 2019-12-06 15:28:31Z antanas 
;
_cod_original_cell_volume 3629.0(3)
_cod_original_sg_symbol_H-M 'R -3'
_cod_database_code 4518369

loop_
_space_group_symop_operation_xyz
'x, y, z'
'-y, x-y, z'
'-x+y, -x, z'
'x+2/3, y+1/3, z+1/3'
'-y+2/3, x-y+1/3, z+1/3'
'-x+y+2/3, -x+1/3, z+1/3'
'x+1/3, y+2/3, z+2/3'
'-y+1/3, x-y+2/3, z+2/3'
'-x+y+1/3, -x+2/3, z+2/3'
'-x, -y, -z'
'y, -x+y, -z'
'x-y, x, -z'
'-x+2/3, -y+1/3, -z+1/3'
'y+2/3, -x+y+1/3, -z+1/3'
'x-y+2/3, x+1/3, -z+1/3'
'-x+1/3, -y+2/3, -z+2/3'
'y+1/3, -x+y+2/3, -z+2/3'
'x-y+1/3, x+2/3, -z+2/3'

loop_
_atom_site_type_symbol
_atom_site_label
_atom_site_fract_x
_atom_site_fract_y
_atom_site_fract_z
_atom_site_U_iso_or_equiv
_atom_site_adp_type
_atom_site_calc_flag
_atom_site_refinement_flags_adp
_atom_site_refinement_flags_occupancy
_atom_site_refinement_flags_posn
_atom_site_occupancy
_atom_site_disorder_assembly
_atom_site_disorder_group
C C1 0.25997(6) 0.60474(6) 0.16749(10) 0.01412(17) Uani d . . . 1 . .
C C2 0.16751(6) 0.48756(6) 0.32944(11) 0.01814(19) Uani d . . . 1 . .
C C3 0.13228(8) 0.40995(7) 0.34162(13) 0.0268(3) Uani d . . . 1 . .
H H3 0.112777 0.379023 0.264027 0.032 Uiso calc U . R 1 . .
C C4 0.12561(8) 0.37763(7) 0.46755(14) 0.0290(3) Uani d . . . 1 . .
H H4 0.100576 0.324446 0.47502 0.035 Uiso calc U . R 1 . .
C C5 0.15448(7) 0.42093(7) 0.58230(12) 0.0234(2) Uani d . . . 1 . .
C C6 0.19118(8) 0.49899(7) 0.56796(12) 0.0249(2) Uani d . . . 1 . .
H H6 0.212436 0.529919 0.645073 0.03 Uiso calc U . R 1 . .
C C7 0.19720(7) 0.53220(6) 0.44359(12) 0.0222(2) Uani d . . . 1 . .
H H7 0.221548 0.58536 0.43624 0.027 Uiso calc U . R 1 . .
C C8 0.14615(9) 0.38580(8) 0.71935(15) 0.0335(3) Uani d . . . 1 . .
H H8A 0.196559 0.405487 0.759959 0.04 Uiso calc U . R 1 . .
H H8B 0.123677 0.330807 0.708632 0.04 Uiso calc U . R 1 . .
C C9 0.09736(12) 0.40137(12) 0.81457(17) 0.0508(5) Uani d . . . 1 . .
H H9A 0.120404 0.455661 0.828655 0.076 Uiso calc U . R 1 . .
H H9B 0.092996 0.376578 0.901183 0.076 Uiso calc U . R 1 . .
H H9C 0.047285 0.381873 0.775115 0.076 Uiso calc U . R 1 . .
S S1 0.16743(2) 0.52688(2) 0.17055(3) 0.02203(8) Uani d . . . 1 . .

loop_
_atom_site_aniso_label
_atom_site_aniso_U_11
_atom_site_aniso_U_22
_atom_site_aniso_U_33
_atom_site_aniso_U_12
_atom_site_aniso_U_13
_atom_site_aniso_U_23
C1 0.0121(4) 0.0138(4) 0.0140(4) 0.0046(3) -0.0005(3) 0.0001(3)
C2 0.0143(4) 0.0164(4) 0.0210(5) 0.0056(4) 0.0025(4) 0.0029(4)
C3 0.0291(6) 0.0159(5) 0.0264(5) 0.0045(5) 0.0024(5) 0.0005(4)
C4 0.0326(7) 0.0147(5) 0.0318(6) 0.0058(5) 0.0040(5) 0.0052(4)
C5 0.0222(5) 0.0213(5) 0.0252(5) 0.0098(4) 0.0032(4) 0.0065(4)
C6 0.0293(6) 0.0216(5) 0.0212(5) 0.0108(5) 0.0012(4) 0.0021(4)
C7 0.0259(5) 0.0159(5) 0.0227(5) 0.0089(4) 0.0021(4) 0.0016(4)
C8 0.0354(7) 0.0295(7) 0.0287(6) 0.0110(6) 0.0014(5) 0.0125(5)
C9 0.0638(12) 0.0554(11) 0.0287(7) 0.0265(10) 0.0176(8) 0.0156(7)
S1 0.01395(13) 0.02012(14) 0.02179(13) 0.00085(10) -0.00302(9) 0.00403(10)

loop_
_atom_type_symbol
_atom_type_description
_atom_type_scat_dispersion_real
_atom_type_scat_dispersion_imag
_atom_type_scat_source
C C 0.0033 0.0016 'International Tables Vol C Tables 4.2.6.8 and 6.1.1.4'
H H 0.0000 0.0000 'International Tables Vol C Tables 4.2.6.8 and 6.1.1.4'
S S 0.1246 0.1234 'International Tables Vol C Tables 4.2.6.8 and 6.1.1.4'

loop_
_geom_angle_atom_site_label_1
_geom_angle_atom_site_label_2
_geom_angle_atom_site_label_3
_geom_angle_site_symmetry_1
_geom_angle_site_symmetry_3
_geom_angle
_geom_angle_publ_flag
C1 C1 C1 15 14_455 119.990(4) ?
C1 C1 S1 15 . 120.17(8) ?
C1 C1 S1 14_455 . 119.84(8) ?
C3 C2 C7 . . 119.43(11) ?
C3 C2 S1 . . 118.85(9) ?
C7 C2 S1 . . 121.56(9) ?
C2 C3 C4 . . 119.84(12) ?
C2 C3 H3 . . 120.1 ?
C4 C3 H3 . . 120.1 ?
C5 C4 C3 . . 121.65(11) ?
C5 C4 H4 . . 119.2 ?
C3 C4 H4 . . 119.2 ?
C4 C5 C6 . . 117.81(11) ?
C4 C5 C8 . . 121.64(12) ?
C6 C5 C8 . . 120.54(12) ?
C7 C6 C5 . . 121.35(12) ?
C7 C6 H6 . . 119.3 ?
C5 C6 H6 . . 119.3 ?
C6 C7 C2 . . 119.89(11) ?
C6 C7 H7 . . 120.1 ?
C2 C7 H7 . . 120.1 ?
C5 C8 C9 . . 112.80(13) ?
C5 C8 H8A . . 109.0 ?
C9 C8 H8A . . 109.0 ?
C5 C8 H8B . . 109.0 ?
C9 C8 H8B . . 109.0 ?
H8A C8 H8B . . 107.8 ?
C8 C9 H9A . . 109.5 ?
C8 C9 H9B . . 109.5 ?
H9A C9 H9B . . 109.5 ?
C8 C9 H9C . . 109.5 ?
H9A C9 H9C . . 109.5 ?
H9B C9 H9C . . 109.5 ?
C1 S1 C2 . . 100.48(5) ?

loop_
_geom_bond_atom_site_label_1
_geom_bond_atom_site_label_2
_geom_bond_site_symmetry_2
_geom_bond_distance
_geom_bond_publ_flag
C1 C1 15 1.4050(10) ?
C1 C1 14_455 1.4051(10) ?
C1 S1 . 1.7707(10) ?
C2 C3 . 1.3885(16) ?
C2 C7 . 1.3918(16) ?
C2 S1 . 1.7719(11) ?
C3 C4 . 1.3892(19) ?
C3 H3 . 0.95 ?
C4 C5 . 1.3828(19) ?
C4 H4 . 0.95 ?
C5 C6 . 1.3973(17) ?
C5 C8 . 1.5086(18) ?
C6 C7 . 1.3854(17) ?
C6 H6 . 0.95 ?
C7 H7 . 0.95 ?
C8 C9 . 1.523(2) ?
C8 H8A . 0.99 ?
C8 H8B . 0.99 ?
C9 H9A . 0.98 ?
C9 H9B . 0.98 ?
C9 H9C . 0.98 ?
